data_7031375
loop_
_publ_author_name
'Welzmiller, Simon'
'Rosenthal, Tobias'
'Ganter, Pirmin'
'Neudert, Lukas'
'Fahrnbauer, Felix'
'Urban, Philipp'
'Stiewe, Christian'
'de Boor, Johannes'
'Oeckler, Oliver'

_publ_section_title
;
 Layered germanium tin antimony tellurides: element distribution,
 nanostructures and thermoelectric properties.
;
_journal_issue 27
_journal_name_full 'Dalton transactions (Cambridge, England : 2003)'
_journal_page_first 10529
_journal_page_last 10540
_journal_paper_doi 10.1039/c4dt00336e
_journal_volume 43
_journal_year 2014
_chemical_formula_sum 'Ge0.75 Sb2 Sn0.25 Te4'
_chemical_formula_weight 838.06
_chemical_name_common 'Germanium Tin Antimony Telluride'
_chemical_name_systematic
; 
 Germanium Tin Antimony Telluride
;
_space_group_IT_number 166
_symmetry_cell_setting trigonal
_symmetry_Int_Tables_number 166
_symmetry_space_group_name_Hall '-R 3 2"'
_symmetry_space_group_name_H-M 'R -3 m :H'
_audit_creation_method 'TOPAS ACADEMIC 4.1 + PLATON'
_cell_angle_alpha 90
_cell_angle_beta 90
_cell_angle_gamma 120
_cell_formula_units_Z 3
_cell_length_a 4.24950(12)
_cell_length_b 4.24950(12)
_cell_length_c 41.299(3)
_cell_measurement_temperature 297(2)
_cell_volume 645.87(5)
_computing_molecular_graphics 'Diamond 3.2i'
_computing_publication_material 'TOPAS ACADEMIC 4.1'
_computing_structure_refinement 'TOPAS ACADEMIC 4.1'
_computing_structure_solution none
_diffrn_ambient_temperature 297(2)
_diffrn_measurement_device_type 'HUBER G670'
_diffrn_radiation_monochromator Ge-111
_diffrn_radiation_probe x-ray
_diffrn_radiation_type 'Cu K\a~1~'
_diffrn_radiation_wavelength 1.540596&#x00A0;
_exptl_absorpt_coefficient_mu 162.243
_exptl_absorpt_process_details
;
TOPAS:
;
_exptl_crystal_density_diffrn 6.465
_exptl_crystal_F_000 1039
_pd_calc_method 'Rietveld Refinement'
_pd_char_colour black
_pd_char_particle_morphology platelet
_pd_meas_number_of_points 1881
_pd_proc_info_excluded_regions
;
 ?
;
_pd_proc_ls_prof_R_factor 0.02354
_pd_proc_ls_prof_wR_factor 0.03493
_pd_proc_number_of_points 1881
_refine_ls_goodness_of_fit_all 1.326
_refine_ls_matrix_type full
_refine_ls_number_constraints 0
_refine_ls_number_parameters 37
_refine_ls_number_restraints 6
_refine_ls_R_I_factor 0.03600
_refine_ls_shift/su_max 0.00
_refine_ls_shift/su_mean 0.00
_reflns_number_total 115
_cod_data_source_file c4dt00336e6.cif
_cod_data_source_block Template
_cod_original_cell_volume 645.87(7)
_cod_original_sg_symbol_H-M 'R -3 m'
_cod_database_code 7031375
_pd_proc_ls_prof_r_expected 0.02635

loop_
_symmetry_equiv_pos_site_id
_symmetry_equiv_pos_as_xyz
1 x,y,z
2 -y,x-y,z
3 -x+y,-x,z
4 y,x,-z
5 -x,-x+y,-z
6 x-y,-y,-z
7 -x,-y,-z
8 y,-x+y,-z
9 x-y,x,-z
10 -y,-x,z
11 x,x-y,z
12 -x+y,y,z
13 1/3+x,2/3+y,2/3+z
14 1/3-y,2/3+x-y,2/3+z
15 1/3-x+y,2/3-x,2/3+z
16 1/3+y,2/3+x,2/3-z
17 1/3-x,2/3-x+y,2/3-z
18 1/3+x-y,2/3-y,2/3-z
19 1/3-x,2/3-y,2/3-z
20 1/3+y,2/3-x+y,2/3-z
21 1/3+x-y,2/3+x,2/3-z
22 1/3-y,2/3-x,2/3+z
23 1/3+x,2/3+x-y,2/3+z
24 1/3-x+y,2/3+y,2/3+z
25 2/3+x,1/3+y,1/3+z
26 2/3-y,1/3+x-y,1/3+z
27 2/3-x+y,1/3-x,1/3+z
28 2/3+y,1/3+x,1/3-z
29 2/3-x,1/3-x+y,1/3-z
30 2/3+x-y,1/3-y,1/3-z
31 2/3-x,1/3-y,1/3-z
32 2/3+y,1/3-x+y,1/3-z
33 2/3+x-y,1/3+x,1/3-z
34 2/3-y,1/3-x,1/3+z
35 2/3+x,1/3+x-y,1/3+z
36 2/3-x+y,1/3+y,1/3+z

loop_
_atom_site_label
_atom_site_type_symbol
_atom_site_thermal_displace_type
_atom_site_fract_x
_atom_site_fract_y
_atom_site_fract_z
_atom_site_occupancy
_atom_site_U_iso_or_equiv
Te3 Te Uiso 0.00000 0.00000 0.13200(15) 1.000 0.0204(14)
Te4 Te Uiso 0.00000 0.00000 0.2901(2) 1.000 0.0204(14)
Sb2 Sb Uiso 0.00000 0.00000 0.42755(16) 0.771 0.0198(16)
Sb1 Sb Uiso 0.00000 0.00000 0.00000 0.458 0.0198(16)
Sn1 Sn Uiso 0.00000 0.00000 0.00000 0.136 0.0198(16)
Sn2 Sn Uiso 0.00000 0.00000 0.42755(16) 0.057 0.0198(16)
Ge1 Ge Uiso 0.00000 0.00000 0.00000 0.407 0.0198(16)
Ge2 Ge Uiso 0.00000 0.00000 0.42755(16) 0.172 0.0198(16)

loop_
_atom_type_symbol
_atom_type_description
_atom_type_scat_dispersion_real
_atom_type_scat_dispersion_imag
_atom_type_scat_source
Ge Ge -1.089 0.886 ' International Tables Vol C Tables 4.2.6.8 and 6.1.1.4'
Sb Sb -0.056 5.895 ' International Tables Vol C Tables 4.2.6.8 and 6.1.1.4'
Sn Sn 0.026 5.459 ' International Tables Vol C Tables 4.2.6.8 and 6.1.1.4'
Te Te -0.176 6.353 ' International Tables Vol C Tables 4.2.6.8 and 6.1.1.4'

loop_
_geom_angle_atom_site_label_1
_geom_angle_atom_site_label_2
_geom_angle_atom_site_label_3
_geom_angle
_geom_angle_site_symmetry_1
_geom_angle_site_symmetry_3
_geom_angle_publ_flag
Sb2 Te3 Sb2 93.90(18) 13_444 13_544 yes
Sb2 Te3 Sb2 93.90(18) 13_444 13_554 yes
Sb2 Te3 Sb2 93.90(18) 13_544 13_554 yes
Sb2 Te4 Sb2 82.18(19) 16_445 16_545 yes
Sb2 Te4 Sb2 82.18(19) 16_445 16_555 yes
Sb2 Te4 Sb2 82.18(19) 16_545 16_555 yes
Te4 Sb1 Te4 88.83(13) 13_444 13_544 yes
Te4 Sb1 Te4 88.83(13) 13_444 13_554 yes
Te4 Sb1 Te4 88.83(13) 13_544 13_554 yes
Te4 Sb2 Te4 82.20(18) 16_445 16_545 yes
Te4 Sb2 Te4 82.20(18) 16_445 16_555 yes
Te4 Sb2 Te4 82.20(18) 16_545 16_555 yes
Te4 Sn1 Te4 88.83(13) 13_444 13_544 yes
Te4 Sn1 Te4 88.83(13) 13_444 13_554 yes
Te4 Sn1 Te4 88.83(13) 13_544 13_554 yes
Te4 Sn2 Te4 82.20(18) 16_445 16_545 yes
Te4 Sn2 Te4 82.20(18) 16_445 16_555 yes
Te4 Sn2 Te4 82.20(18) 16_545 16_555 yes
Te4 Ge1 Te4 88.83(13) 13_444 13_544 yes
Te4 Ge1 Te4 88.83(13) 13_444 13_554 yes
Te4 Ge1 Te4 88.83(13) 13_544 13_554 yes
Te4 Ge2 Te4 82.20(18) 16_445 16_545 yes
Te4 Ge2 Te4 82.20(18) 16_445 16_555 yes
Te4 Ge2 Te4 82.20(18) 16_545 16_555 yes

loop_
_geom_bond_atom_site_label_1
_geom_bond_atom_site_label_2
_geom_bond_distance
_geom_bond_site_symmetry_2
_geom_bond_publ_flag
Te3 Sb2 2.908(5) 13_444 yes
Te3 Sb2 2.908(5) 13_544 yes
Te3 Sb2 2.908(5) 13_554 yes
Te4 Sb2 3.233(7) 16_445 yes
Te4 Sb2 3.233(7) 16_545 yes
Te4 Sb2 3.233(7) 16_555 yes
